data_4081507
loop_
_publ_author_name
'Weber, Manuel'
'Klein, Johannes E. M. N.'
'Miehlich, Burkhard'
'Frey, Wolfgang'
'Peters, Ren\'e'

_publ_section_title
;
 Monomeric Ferrocene Bis-Imidazoline Bis-Palladacycles: Variation of
 Pd--Pd Distances by an Interplay of Metallophilic, Dispersive, and
 Coulombic Interactions
;
_journal_issue 20
_journal_name_full Organometallics
_journal_page_first 5810
_journal_paper_doi 10.1021/om400360d
_journal_volume 32
_journal_year 2013
_chemical_absolute_configuration rd
_chemical_formula_moiety 'C64 H58 Fe N4 O8 Pd2 S2, 0.5(C5 H12)'
_chemical_formula_sum 'C66.5 H64 Fe N4 O8 Pd2 S2'
_chemical_formula_weight 1379.99
_chemical_name_systematic
; 
 ? 
;
_space_group_IT_number 18
_symmetry_cell_setting orthorhombic
_symmetry_space_group_name_Hall 'P 2 2ab'
_symmetry_space_group_name_H-M 'P 21 21 2'
_atom_sites_solution_hydrogens geom
_atom_sites_solution_primary direct
_atom_sites_solution_secondary difmap
_audit_creation_method SHELXL-97
_cell_angle_alpha 90.00
_cell_angle_beta 90.00
_cell_angle_gamma 90.00
_cell_formula_units_Z 4
_cell_length_a 18.8177(12)
_cell_length_b 32.078(2)
_cell_length_c 9.8829(6)
_cell_measurement_reflns_used 9548
_cell_measurement_temperature 100(2)
_cell_measurement_theta_max 25.02
_cell_measurement_theta_min 1.67
_cell_volume 5965.7(6)
_computing_cell_refinement 'Bruker APEXII Software Suite, 2008'
_computing_data_collection 'Bruker APEXII Software Suite, 2008'
_computing_data_reduction 'Bruker APEXII Software Suite, 2008'
_computing_molecular_graphics 'SHELXTL-plus, XP (Sheldrick, 1991)'
_computing_structure_refinement 'SHELXL-97 (Sheldrick, 1997)'
_computing_structure_solution 'SHELXS-97 (Sheldrick, 1990)'
_diffrn_ambient_temperature 100(2)
_diffrn_measured_fraction_theta_full 0.994
_diffrn_measured_fraction_theta_max 0.994
_diffrn_measurement_device_type 'Bruker Kappa APEXII Duo'
_diffrn_measurement_method 'Omega + Phi Scans'
_diffrn_radiation_monochromator Triumph
_diffrn_radiation_source 'fine-focus sealed tube'
_diffrn_radiation_type MoK\a
_diffrn_radiation_wavelength 0.71073
_diffrn_reflns_av_R_equivalents 0.0368
_diffrn_reflns_av_sigmaI/netI 0.0419
_diffrn_reflns_limit_h_max 17
_diffrn_reflns_limit_h_min -22
_diffrn_reflns_limit_k_max 37
_diffrn_reflns_limit_k_min -38
_diffrn_reflns_limit_l_max 10
_diffrn_reflns_limit_l_min -11
_diffrn_reflns_number 37210
_diffrn_reflns_theta_full 25.02
_diffrn_reflns_theta_max 25.02
_diffrn_reflns_theta_min 1.67
_diffrn_standards_decay_% 0
_diffrn_standards_interval_count 0
_diffrn_standards_number 0
_exptl_absorpt_coefficient_mu 0.967
_exptl_absorpt_correction_T_max 0.7452
_exptl_absorpt_correction_T_min 0.6600
_exptl_absorpt_correction_type multi-scan
_exptl_absorpt_process_details 'Blessing, 1995'
_exptl_crystal_colour light-red
_exptl_crystal_density_diffrn 1.536
_exptl_crystal_density_method 'not measured'
_exptl_crystal_description plates
_exptl_crystal_F_000 2820
_exptl_crystal_size_max 0.29
_exptl_crystal_size_mid 0.27
_exptl_crystal_size_min 0.04
_refine_diff_density_max 0.699
_refine_diff_density_min -0.551
_refine_diff_density_rms 0.078
_refine_ls_abs_structure_details 'Flack H D (1983), Acta Cryst. A39, 876-881'
_refine_ls_abs_structure_Flack 0.014(18)
_refine_ls_extinction_method none
_refine_ls_goodness_of_fit_ref 1.082
_refine_ls_hydrogen_treatment constr
_refine_ls_matrix_type full
_refine_ls_number_parameters 760
_refine_ls_number_reflns 10465
_refine_ls_number_restraints 20
_refine_ls_restrained_S_all 1.088
_refine_ls_R_factor_all 0.0425
_refine_ls_R_factor_gt 0.0357
_refine_ls_shift/su_max 0.001
_refine_ls_shift/su_mean 0.000
_refine_ls_structure_factor_coef Fsqd
_refine_ls_weighting_details 'calc w=1/[\s^2^(Fo^2^)+(0.0264P)^2^+7.4407P] where P=(Fo^2^+2Fc^2^)/3'
_refine_ls_weighting_scheme calc
_refine_ls_wR_factor_gt 0.0715
_refine_ls_wR_factor_ref 0.0732
_reflns_number_gt 9548
_reflns_number_total 10465
_reflns_threshold_expression >2sigma(I)
_cod_data_source_file om400360d_si_004.cif
_cod_data_source_block s1910lm
_cod_original_cell_volume 5965.7(7)
_cod_original_formula_sum 'C66.50 H64 Fe N4 O8 Pd2 S2'
_cod_database_code 4081507

loop_
_symmetry_equiv_pos_as_xyz
'x, y, z'
'-x, -y, z'
'-x+1/2, y+1/2, -z'
'x+1/2, -y+1/2, -z'

loop_
_atom_site_label
_atom_site_type_symbol
_atom_site_fract_x
_atom_site_fract_y
_atom_site_fract_z
_atom_site_U_iso_or_equiv
_atom_site_adp_type
_atom_site_occupancy
_atom_site_symmetry_multiplicity
_atom_site_calc_flag
_atom_site_refinement_flags
Pd1 Pd 0.218418(17) 0.158751(11) 0.38181(3) 0.01738(8) Uani 1 1 d .
Pd2 Pd 0.173162(17) 0.232393(11) 0.16864(3) 0.01877(8) Uani 1 1 d .
O1X O 0.18148(15) 0.19822(9) 0.5232(3) 0.0210(7) Uani 1 1 d .
C1X C 0.1052(2) 0.22350(15) 0.6913(5) 0.0282(11) Uani 1 1 d .
H1X1 H 0.1365 0.2169 0.7675 0.042 Uiso 1 1 calc R
H1X2 H 0.0555 0.2206 0.7197 0.042 Uiso 1 1 calc R
H1X3 H 0.1138 0.2522 0.6617 0.042 Uiso 1 1 calc R
O2X O 0.12252(15) 0.12950(10) 0.3567(3) 0.0234(7) Uani 1 1 d .
C2X C 0.1201(2) 0.19398(15) 0.5757(5) 0.0219(10) Uani 1 1 d .
C3X C 0.0664(2) 0.16581(15) 0.5374(5) 0.0245(11) Uani 1 1 d .
H3X H 0.0234 0.1669 0.5875 0.029 Uiso 1 1 calc R
C4X C 0.0699(2) 0.13630(16) 0.4334(5) 0.0268(11) Uani 1 1 d .
C5X C 0.0058(2) 0.10919(17) 0.4051(6) 0.0367(13) Uani 1 1 d .
H5X1 H -0.0124 0.1153 0.3144 0.055 Uiso 1 1 calc R
H5X2 H -0.0312 0.1149 0.4724 0.055 Uiso 1 1 calc R
H5X3 H 0.0196 0.0798 0.4102 0.055 Uiso 1 1 calc R
O1Y O 0.07039(15) 0.23244(10) 0.2403(3) 0.0242(7) Uani 1 1 d .
C1Y C -0.0489(2) 0.21362(18) 0.2623(5) 0.0354(13) Uani 1 1 d .
H1Y1 H -0.0458 0.2040 0.3563 0.053 Uiso 1 1 calc R
H1Y2 H -0.0845 0.1971 0.2139 0.053 Uiso 1 1 calc R
H1Y3 H -0.0626 0.2431 0.2608 0.053 Uiso 1 1 calc R
C2Y C 0.0226(2) 0.20850(16) 0.1945(5) 0.0276(12) Uani 1 1 d .
O2Y O 0.15534(15) 0.18378(10) 0.0434(3) 0.0237(7) Uani 1 1 d .
C3Y C 0.0310(2) 0.17954(15) 0.0914(5) 0.0249(11) Uani 1 1 d .
H3Y H -0.0108 0.1656 0.0625 0.030 Uiso 1 1 calc R
C4Y C 0.0936(2) 0.16847(15) 0.0253(5) 0.0260(11) Uani 1 1 d .
C5Y C 0.0896(3) 0.13403(16) -0.0791(5) 0.0329(13) Uani 1 1 d .
H5Y1 H 0.1317 0.1352 -0.1373 0.049 Uiso 1 1 calc R
H5Y2 H 0.0468 0.1377 -0.1343 0.049 Uiso 1 1 calc R
H5Y3 H 0.0877 0.1070 -0.0332 0.049 Uiso 1 1 calc R
Fe1 Fe 0.35794(3) 0.21846(2) 0.23783(7) 0.02027(15) Uani 1 1 d .
C1 C 0.3159(2) 0.18043(13) 0.3902(5) 0.0198(10) Uani 1 1 d .
C2 C 0.3655(2) 0.15847(15) 0.3034(4) 0.0197(9) Uani 1 1 d .
C3 C 0.4336(2) 0.17956(14) 0.3088(5) 0.0249(11) Uani 1 1 d .
H3 H 0.4756 0.1720 0.2615 0.030 Uiso 1 1 calc R
C4 C 0.4254(2) 0.21328(15) 0.3975(5) 0.0266(11) Uani 1 1 d .
H4 H 0.4616 0.2326 0.4215 0.032 Uiso 1 1 calc R
C5 C 0.3540(3) 0.21404(15) 0.4462(5) 0.0255(11) Uani 1 1 d .
H5 H 0.3351 0.2341 0.5069 0.031 Uiso 1 1 calc R
C6 C 0.2735(2) 0.23903(14) 0.1190(5) 0.0219(10) Uani 1 1 d .
C7 C 0.3104(2) 0.27267(14) 0.1869(5) 0.0218(10) Uani 1 1 d .
C8 C 0.3840(2) 0.27280(15) 0.1464(5) 0.0260(11) Uani 1 1 d .
H8 H 0.4199 0.2914 0.1766 0.031 Uiso 1 1 calc R
C9 C 0.3922(3) 0.23987(16) 0.0528(5) 0.0312(12) Uani 1 1 d .
H9 H 0.4349 0.2328 0.0072 0.037 Uiso 1 1 calc R
C10 C 0.3254(2) 0.21890(15) 0.0380(4) 0.0239(10) Uani 1 1 d .
H10 H 0.3171 0.1952 -0.0175 0.029 Uiso 1 1 calc R
N1 N 0.26551(18) 0.11904(11) 0.2552(4) 0.0172(8) Uani 1 1 d .
N2 N 0.35965(18) 0.09715(12) 0.1310(4) 0.0212(8) Uani 1 1 d .
C11 C 0.3325(2) 0.12451(14) 0.2280(4) 0.0204(10) Uani 1 1 d .
C12 C 0.2348(2) 0.08619(13) 0.1726(5) 0.0188(10) Uani 1 1 d .
H12 H 0.1980 0.0989 0.1125 0.023 Uiso 1 1 calc R
C13 C 0.2985(2) 0.07111(15) 0.0816(5) 0.0241(11) Uani 1 1 d .
H13 H 0.3084 0.0410 0.1001 0.029 Uiso 1 1 calc R
N3 N 0.19829(18) 0.28240(12) 0.2789(4) 0.0209(9) Uani 1 1 d .
N4 N 0.27606(19) 0.32663(11) 0.3743(4) 0.0226(8) Uani 1 1 d .
C14 C 0.2643(2) 0.29483(14) 0.2789(4) 0.0186(10) Uani 1 1 d .
C15 C 0.1540(2) 0.30670(14) 0.3708(5) 0.0202(10) Uani 1 1 d .
H15 H 0.1323 0.2875 0.4392 0.024 Uiso 1 1 calc R
C16 C 0.2073(2) 0.33624(15) 0.4434(4) 0.0197(10) Uani 1 1 d .
H16 H 0.1939 0.3658 0.4247 0.024 Uiso 1 1 calc R
S1 S 0.43651(6) 0.07184(4) 0.15787(13) 0.0281(3) Uani 1 1 d .
O1 O 0.48955(16) 0.10292(11) 0.1785(4) 0.0318(8) Uani 1 1 d .
O2 O 0.44211(19) 0.04277(12) 0.0497(4) 0.0397(9) Uani 1 1 d .
C17 C 0.4241(2) 0.04470(15) 0.3102(5) 0.0284(12) Uani 1 1 d .
C18 C 0.4271(2) 0.06650(17) 0.4329(5) 0.0299(12) Uani 1 1 d .
H18 H 0.4353 0.0957 0.4332 0.036 Uiso 1 1 calc R
C19 C 0.4180(3) 0.04532(18) 0.5533(6) 0.0365(14) Uani 1 1 d .
H19 H 0.4199 0.0601 0.6366 0.044 Uiso 1 1 calc R
C20 C 0.4060(3) 0.00270(19) 0.5533(6) 0.0393(14) Uani 1 1 d .
C21 C 0.4030(3) -0.01823(18) 0.4309(6) 0.0371(14) Uani 1 1 d .
H21 H 0.3943 -0.0474 0.4305 0.045 Uiso 1 1 calc R
C22 C 0.4125(2) 0.00239(16) 0.3087(6) 0.0322(13) Uani 1 1 d .
H22 H 0.4110 -0.0125 0.2256 0.039 Uiso 1 1 calc R
C23 C 0.3974(3) -0.0203(2) 0.6880(6) 0.0536(18) Uani 1 1 d .
H23A H 0.3952 -0.0504 0.6714 0.080 Uiso 1 1 calc R
H23B H 0.3535 -0.0111 0.7322 0.080 Uiso 1 1 calc R
H23C H 0.4380 -0.0140 0.7466 0.080 Uiso 1 1 calc R
C24 C 0.2007(2) 0.05105(14) 0.2507(5) 0.0217(11) Uani 1 1 d .
C25 C 0.1388(3) 0.03260(16) 0.2036(6) 0.0374(13) Uani 1 1 d .
H25 H 0.1161 0.0436 0.1254 0.045 Uiso 1 1 calc R
C26 C 0.1096(3) -0.00125(17) 0.2678(6) 0.0429(15) Uani 1 1 d .
H26 H 0.0678 -0.0138 0.2326 0.052 Uiso 1 1 calc R
C27 C 0.1405(3) -0.01711(16) 0.3825(6) 0.0374(13) Uani 1 1 d .
H27 H 0.1200 -0.0405 0.4269 0.045 Uiso 1 1 calc R
C28 C 0.2015(3) 0.00093(15) 0.4331(5) 0.0279(12) Uani 1 1 d .
H28 H 0.2229 -0.0097 0.5129 0.033 Uiso 1 1 calc R
C29 C 0.2313(2) 0.03465(14) 0.3668(4) 0.0213(10) Uani 1 1 d .
H29 H 0.2735 0.0468 0.4015 0.026 Uiso 1 1 calc R
C30 C 0.2823(3) 0.07688(15) -0.0657(5) 0.0289(11) Uani 1 1 d .
C31 C 0.3006(3) 0.11183(15) -0.1376(5) 0.0297(12) Uani 1 1 d .
H31 H 0.3312 0.1319 -0.0976 0.036 Uiso 1 1 calc R
C32 C 0.2749(3) 0.11853(16) -0.2688(5) 0.0321(12) Uani 1 1 d .
H32 H 0.2882 0.1429 -0.3171 0.038 Uiso 1 1 calc R
C33 C 0.2302(3) 0.08965(17) -0.3281(6) 0.0411(14) Uani 1 1 d .
H33 H 0.2126 0.0942 -0.4169 0.049 Uiso 1 1 calc R
C34 C 0.2112(3) 0.05431(18) -0.2583(5) 0.0430(14) Uani 1 1 d .
H34 H 0.1807 0.0344 -0.2992 0.052 Uiso 1 1 calc R
C35 C 0.2368(3) 0.04762(16) -0.1274(5) 0.0346(13) Uani 1 1 d .
H35 H 0.2234 0.0232 -0.0796 0.042 Uiso 1 1 calc R
S2 S 0.33485(6) 0.36535(4) 0.34914(12) 0.0268(3) Uani 1 1 d .
O3 O 0.40237(16) 0.34620(11) 0.3305(4) 0.0356(8) Uani 1 1 d .
O4 O 0.3223(2) 0.39368(11) 0.4585(4) 0.0381(9) Uani 1 1 d .
C36 C 0.3095(2) 0.38872(14) 0.1967(5) 0.0222(11) Uani 1 1 d .
C37 C 0.2581(3) 0.41973(15) 0.1966(5) 0.0297(12) Uani 1 1 d .
H37 H 0.2402 0.4303 0.2796 0.036 Uiso 1 1 calc R
C38 C 0.2332(3) 0.43511(16) 0.0751(6) 0.0370(14) Uani 1 1 d .
H38 H 0.1981 0.4564 0.0754 0.044 Uiso 1 1 calc R
C39 C 0.2583(3) 0.42006(16) -0.0474(6) 0.0357(13) Uani 1 1 d .
C40 C 0.3111(3) 0.39024(16) -0.0461(6) 0.0402(14) Uani 1 1 d .
H40 H 0.3302 0.3805 -0.1293 0.048 Uiso 1 1 calc R
C41 C 0.3364(3) 0.37441(16) 0.0736(5) 0.0347(13) Uani 1 1 d .
H41 H 0.3724 0.3536 0.0727 0.042 Uiso 1 1 calc R
C42 C 0.2269(4) 0.43543(18) -0.1783(6) 0.0522(16) Uani 1 1 d .
H42A H 0.2501 0.4213 -0.2544 0.078 Uiso 1 1 calc R
H42B H 0.2345 0.4656 -0.1860 0.078 Uiso 1 1 calc R
H42C H 0.1759 0.4295 -0.1799 0.078 Uiso 1 1 calc R
C43 C 0.0953(2) 0.33006(14) 0.2987(5) 0.0229(11) Uani 1 1 d .
C44 C 0.0273(2) 0.33031(17) 0.3516(5) 0.0346(13) Uani 1 1 d .
H44 H 0.0166 0.3142 0.4297 0.042 Uiso 1 1 calc R
C45 C -0.0253(3) 0.35402(19) 0.2912(6) 0.0438(16) Uani 1 1 d .
H45 H -0.0721 0.3538 0.3273 0.053 Uiso 1 1 calc R
C46 C -0.0101(3) 0.37781(17) 0.1794(6) 0.0358(13) Uani 1 1 d .
H46 H -0.0463 0.3943 0.1389 0.043 Uiso 1 1 calc R
C47 C 0.0574(2) 0.37777(15) 0.1261(5) 0.0276(11) Uani 1 1 d .
H47 H 0.0677 0.3944 0.0490 0.033 Uiso 1 1 calc R
C48 C 0.1103(2) 0.35371(13) 0.1841(4) 0.0212(10) Uani 1 1 d .
H48 H 0.1566 0.3533 0.1460 0.025 Uiso 1 1 calc R
C49 C 0.2084(2) 0.32905(14) 0.5954(5) 0.0243(11) Uani 1 1 d .
C50 C 0.2601(2) 0.30592(14) 0.6591(5) 0.0241(10) Uani 1 1 d .
H50 H 0.3007 0.2968 0.6102 0.029 Uiso 1 1 calc R
C51 C 0.2526(3) 0.29586(16) 0.7957(5) 0.0287(12) Uani 1 1 d .
H51 H 0.2880 0.2796 0.8395 0.034 Uiso 1 1 calc R
C52 C 0.1942(2) 0.30938(15) 0.8675(5) 0.0289(12) Uani 1 1 d .
H52 H 0.1893 0.3024 0.9604 0.035 Uiso 1 1 calc R
C53 C 0.1427(3) 0.33314(16) 0.8042(5) 0.0312(12) Uani 1 1 d .
H53 H 0.1025 0.3427 0.8535 0.037 Uiso 1 1 calc R
C54 C 0.1501(2) 0.34296(15) 0.6680(5) 0.0258(10) Uani 1 1 d .
H54 H 0.1148 0.3593 0.6243 0.031 Uiso 1 1 calc R
C1S C 0.4516(4) 0.4721(2) 0.1089(8) 0.075(2) Uani 1 1 d DU
H1S1 H 0.4015 0.4789 0.0933 0.113 Uiso 1 1 calc R
H1S2 H 0.4630 0.4457 0.0638 0.113 Uiso 1 1 calc R
H1S3 H 0.4816 0.4943 0.0721 0.113 Uiso 1 1 calc R
C2S C 0.4650(8) 0.4679(4) 0.2603(10) 0.189(6) Uani 1 1 d DU
H2S1 H 0.4931 0.4420 0.2716 0.226 Uiso 1 1 calc R
H2S2 H 0.4180 0.4623 0.3016 0.226 Uiso 1 1 calc R
C3S C 0.5000 0.5000 0.3496(14) 0.118(5) Uani 1 2 d SDU
H3S1 H 0.4641 0.5135 0.4082 0.142 Uiso 0.50 1 calc PR
H3S2 H 0.5359 0.4865 0.4082 0.142 Uiso 0.50 1 calc PR

loop_
_atom_site_aniso_label
_atom_site_aniso_U_11
_atom_site_aniso_U_22
_atom_site_aniso_U_33
_atom_site_aniso_U_23
_atom_site_aniso_U_13
_atom_site_aniso_U_12
Pd1 0.01446(16) 0.02095(18) 0.01672(17) 0.00331(15) 0.00232(14) 0.00173(15)
Pd2 0.01708(16) 0.02140(18) 0.01782(17) 0.00250(15) -0.00175(14) 0.00202(14)
O1X 0.0155(15) 0.0272(18) 0.0202(17) -0.0004(14) 0.0059(14) 0.0011(14)
C1X 0.030(2) 0.030(3) 0.025(3) -0.003(2) 0.008(2) 0.002(2)
O2X 0.0167(15) 0.0287(18) 0.0247(19) 0.0008(15) 0.0041(14) 0.0002(13)
C2X 0.022(2) 0.027(3) 0.016(2) 0.008(2) 0.0011(19) 0.003(2)
C3X 0.023(2) 0.031(3) 0.020(2) -0.002(2) 0.0031(19) 0.002(2)
C4X 0.023(2) 0.029(3) 0.028(3) 0.004(2) 0.000(2) 0.001(2)
C5X 0.024(3) 0.043(3) 0.043(4) -0.004(3) 0.008(2) -0.007(2)
O1Y 0.0200(15) 0.0312(18) 0.0214(17) -0.0013(16) -0.0009(13) 0.0010(15)
C1Y 0.019(2) 0.055(4) 0.032(3) -0.001(3) -0.002(2) 0.002(2)
C2Y 0.019(2) 0.039(3) 0.025(3) 0.007(2) -0.004(2) -0.001(2)
O2Y 0.0201(17) 0.0291(19) 0.0217(17) -0.0008(14) -0.0025(13) 0.0036(14)
C3Y 0.017(2) 0.033(3) 0.025(3) -0.003(2) -0.008(2) -0.002(2)
C4Y 0.030(3) 0.028(3) 0.020(2) 0.005(2) -0.009(2) -0.001(2)
C5Y 0.030(3) 0.027(3) 0.041(3) -0.006(2) -0.010(2) 0.000(2)
Fe1 0.0157(3) 0.0240(4) 0.0211(4) 0.0085(3) 0.0007(3) 0.0021(3)
C1 0.018(2) 0.022(2) 0.020(2) 0.010(2) 0.003(2) 0.0053(19)
C2 0.018(2) 0.025(2) 0.016(2) 0.011(2) 0.0006(18) 0.002(2)
C3 0.019(2) 0.024(3) 0.032(3) 0.009(2) -0.001(2) 0.0039(19)
C4 0.019(2) 0.032(3) 0.029(3) 0.014(2) -0.012(2) -0.001(2)
C5 0.031(3) 0.020(3) 0.025(3) 0.009(2) -0.004(2) 0.000(2)
C6 0.023(2) 0.025(2) 0.018(2) 0.005(2) -0.007(2) 0.0077(19)
C7 0.022(2) 0.021(2) 0.023(3) 0.007(2) -0.0002(19) 0.0030(19)
C8 0.020(2) 0.032(3) 0.026(3) 0.013(2) 0.006(2) 0.002(2)
C9 0.033(3) 0.031(3) 0.030(3) 0.016(2) 0.011(2) 0.005(2)
C10 0.024(2) 0.028(3) 0.020(2) 0.008(2) 0.007(2) 0.003(2)
N1 0.0209(19) 0.017(2) 0.0133(19) 0.0044(16) -0.0023(15) 0.0021(15)
N2 0.0173(17) 0.029(2) 0.017(2) 0.0077(18) 0.0009(16) 0.0080(16)
C11 0.018(2) 0.025(2) 0.019(2) 0.013(2) 0.003(2) 0.012(2)
C12 0.022(2) 0.020(2) 0.014(2) 0.001(2) -0.0048(19) 0.0053(18)
C13 0.028(3) 0.025(3) 0.019(3) 0.006(2) 0.007(2) 0.008(2)
N3 0.024(2) 0.020(2) 0.018(2) 0.0059(17) -0.0026(15) 0.0027(16)
N4 0.0233(19) 0.025(2) 0.020(2) 0.0042(17) -0.0034(18) -0.0048(17)
C14 0.022(2) 0.025(3) 0.008(2) 0.0073(19) 0.0000(17) -0.0013(19)
C15 0.020(2) 0.024(2) 0.017(2) 0.001(2) 0.0001(19) -0.0017(18)
C16 0.018(2) 0.024(3) 0.017(2) 0.003(2) -0.0018(18) 0.004(2)
S1 0.0223(6) 0.0342(7) 0.0278(7) 0.0082(6) 0.0099(5) 0.0117(5)
O1 0.0198(16) 0.038(2) 0.037(2) 0.0142(18) 0.0101(15) 0.0094(15)
O2 0.039(2) 0.042(2) 0.038(2) -0.0073(19) 0.0133(18) 0.0142(18)
C17 0.015(2) 0.028(3) 0.042(3) 0.009(2) 0.003(2) 0.011(2)
C18 0.027(3) 0.032(3) 0.030(3) 0.012(2) -0.002(2) 0.008(2)
C19 0.028(3) 0.042(4) 0.040(3) 0.016(3) -0.002(2) 0.003(2)
C20 0.024(3) 0.046(4) 0.048(4) 0.022(3) -0.003(3) 0.003(2)
C21 0.021(3) 0.031(3) 0.059(4) 0.012(3) -0.001(3) 0.001(2)
C22 0.013(2) 0.037(3) 0.046(4) 0.011(3) -0.002(2) 0.008(2)
C23 0.041(3) 0.064(4) 0.056(4) 0.031(4) -0.004(3) -0.011(3)
C24 0.021(2) 0.023(3) 0.022(3) 0.000(2) 0.0011(19) 0.0033(18)
C25 0.036(3) 0.034(3) 0.043(4) 0.007(3) -0.007(3) 0.001(2)
C26 0.034(3) 0.035(3) 0.061(4) 0.006(3) -0.008(3) -0.012(2)
C27 0.039(3) 0.024(3) 0.050(3) 0.010(3) 0.006(3) -0.006(2)
C28 0.036(3) 0.023(3) 0.025(3) 0.005(2) 0.003(2) 0.002(2)
C29 0.025(2) 0.023(2) 0.016(2) -0.0040(19) 0.0055(19) 0.0028(19)
C30 0.034(3) 0.032(3) 0.021(2) -0.002(2) 0.006(2) 0.017(2)
C31 0.039(3) 0.027(3) 0.023(3) 0.002(2) 0.008(2) 0.007(2)
C32 0.035(3) 0.039(3) 0.022(3) 0.005(2) 0.003(2) 0.012(3)
C33 0.058(4) 0.046(3) 0.019(3) -0.002(3) -0.005(3) 0.016(3)
C34 0.058(4) 0.043(3) 0.028(3) -0.007(3) -0.003(3) 0.001(3)
C35 0.045(3) 0.029(3) 0.030(3) 0.000(2) 0.004(3) -0.001(2)
S2 0.0246(6) 0.0295(6) 0.0262(7) 0.0006(5) -0.0062(5) -0.0045(5)
O3 0.0214(16) 0.042(2) 0.043(2) 0.0041(19) -0.0102(16) -0.0060(15)
O4 0.044(2) 0.037(2) 0.034(2) -0.0119(17) -0.0036(18) -0.0100(18)
C36 0.020(2) 0.020(2) 0.026(3) 0.000(2) 0.0037(19) -0.0094(19)
C37 0.033(3) 0.025(3) 0.031(3) 0.000(2) 0.004(2) 0.002(2)
C38 0.033(3) 0.023(3) 0.055(4) 0.010(3) -0.003(3) 0.002(2)
C39 0.051(3) 0.023(3) 0.033(3) 0.009(2) -0.007(3) -0.007(2)
C40 0.067(4) 0.025(3) 0.028(3) 0.007(2) 0.008(3) 0.001(3)
C41 0.039(3) 0.026(3) 0.040(3) 0.009(2) 0.011(3) 0.004(2)
C42 0.073(4) 0.036(3) 0.048(4) 0.017(3) -0.009(4) -0.010(3)
C43 0.024(2) 0.021(3) 0.024(3) 0.000(2) -0.004(2) 0.0026(19)
C44 0.027(3) 0.051(4) 0.026(3) 0.008(3) 0.012(2) 0.006(2)
C45 0.021(3) 0.068(4) 0.042(4) 0.007(3) 0.003(2) 0.011(3)
C46 0.028(3) 0.048(3) 0.032(3) 0.008(3) -0.007(2) 0.010(2)
C47 0.036(3) 0.027(3) 0.020(3) 0.002(2) -0.006(2) 0.005(2)
C48 0.026(2) 0.023(2) 0.015(2) -0.001(2) -0.0039(19) 0.0040(19)
C49 0.026(2) 0.022(2) 0.025(3) 0.000(2) -0.003(2) -0.0004(19)
C50 0.023(2) 0.030(3) 0.019(2) 0.001(2) -0.0002(19) 0.0045(19)
C51 0.027(2) 0.037(3) 0.022(3) 0.006(2) -0.009(2) 0.002(2)
C52 0.035(3) 0.037(3) 0.014(3) 0.000(2) -0.005(2) -0.002(2)
C53 0.030(2) 0.039(3) 0.025(3) 0.001(2) 0.002(2) 0.006(2)
C54 0.027(2) 0.032(3) 0.019(2) 0.001(2) -0.005(2) 0.007(2)
C1S 0.068(4) 0.056(4) 0.101(5) 0.001(4) -0.023(4) -0.011(3)
C2S 0.187(8) 0.170(8) 0.210(8) 0.006(6) -0.003(6) -0.019(5)
C3S 0.126(7) 0.137(7) 0.092(7) 0.000 0.000 -0.003(5)

loop_
_atom_type_symbol
_atom_type_description
_atom_type_scat_dispersion_real
_atom_type_scat_dispersion_imag
_atom_type_scat_source
C C 0.0033 0.0016 'International Tables Vol C Tables 4.2.6.8 and 6.1.1.4'
H H 0.0000 0.0000 'International Tables Vol C Tables 4.2.6.8 and 6.1.1.4'
N N 0.0061 0.0033 'International Tables Vol C Tables 4.2.6.8 and 6.1.1.4'
O O 0.0106 0.0060 'International Tables Vol C Tables 4.2.6.8 and 6.1.1.4'
S S 0.1246 0.1234 'International Tables Vol C Tables 4.2.6.8 and 6.1.1.4'
Fe Fe 0.3463 0.8444 'International Tables Vol C Tables 4.2.6.8 and 6.1.1.4'
Pd Pd -0.9988 1.0072 'International Tables Vol C Tables 4.2.6.8 and 6.1.1.4'

loop_
_geom_angle_atom_site_label_1
_geom_angle_atom_site_label_2
_geom_angle_atom_site_label_3
_geom_angle
_geom_angle_site_symmetry_1
C1 Pd1 N1 80.65(16) .
C1 Pd1 O1X 94.05(16) .
N1 Pd1 O1X 173.14(13) .
C1 Pd1 O2X 171.92(16) .
N1 Pd1 O2X 91.31(13) .
O1X Pd1 O2X 93.90(12) .
C6 Pd2 N3 79.71(17) .
C6 Pd2 O2Y 95.19(16) .
N3 Pd2 O2Y 174.14(14) .
C6 Pd2 O1Y 171.64(16) .
N3 Pd2 O1Y 91.95(13) .
O2Y Pd2 O1Y 93.17(12) .
C2X O1X Pd1 122.0(3) .
C2X C1X H1X1 109.5 .
C2X C1X H1X2 109.5 .
H1X1 C1X H1X2 109.5 .
C2X C1X H1X3 109.5 .
H1X1 C1X H1X3 109.5 .
H1X2 C1X H1X3 109.5 .
C4X O2X Pd1 122.5(3) .
O1X C2X C3X 127.6(4) .
O1X C2X C1X 114.2(4) .
C3X C2X C1X 118.2(4) .
C4X C3X C2X 126.8(4) .
C4X C3X H3X 116.6 .
C2X C3X H3X 116.6 .
O2X C4X C3X 126.4(4) .
O2X C4X C5X 114.5(4) .
C3X C4X C5X 119.2(4) .
C4X C5X H5X1 109.5 .
C4X C5X H5X2 109.5 .
H5X1 C5X H5X2 109.5 .
C4X C5X H5X3 109.5 .
H5X1 C5X H5X3 109.5 .
H5X2 C5X H5X3 109.5 .
C2Y O1Y Pd2 122.9(3) .
C2Y C1Y H1Y1 109.5 .
C2Y C1Y H1Y2 109.5 .
H1Y1 C1Y H1Y2 109.5 .
C2Y C1Y H1Y3 109.5 .
H1Y1 C1Y H1Y3 109.5 .
H1Y2 C1Y H1Y3 109.5 .
O1Y C2Y C3Y 125.9(4) .
O1Y C2Y C1Y 114.0(4) .
C3Y C2Y C1Y 120.1(4) .
C4Y O2Y Pd2 122.4(3) .
C2Y C3Y C4Y 127.8(4) .
C2Y C3Y H3Y 116.1 .
C4Y C3Y H3Y 116.1 .
O2Y C4Y C3Y 127.4(4) .
O2Y C4Y C5Y 115.0(4) .
C3Y C4Y C5Y 117.7(4) .
C4Y C5Y H5Y1 109.5 .
C4Y C5Y H5Y2 109.5 .
H5Y1 C5Y H5Y2 109.5 .
C4Y C5Y H5Y3 109.5 .
H5Y1 C5Y H5Y3 109.5 .
H5Y2 C5Y H5Y3 109.5 .
C7 Fe1 C3 158.64(18) .
C7 Fe1 C8 41.79(17) .
C3 Fe1 C8 121.11(18) .
C7 Fe1 C4 122.73(19) .
C3 Fe1 C4 40.46(19) .
C8 Fe1 C4 105.43(19) .
C7 Fe1 C2 157.56(17) .
C3 Fe1 C2 41.92(17) .
C8 Fe1 C2 159.98(17) .
C4 Fe1 C2 68.41(18) .
C7 Fe1 C9 68.27(19) .
C3 Fe1 C9 107.1(2) .
C8 Fe1 C9 40.49(19) .
C4 Fe1 C9 121.5(2) .
C2 Fe1 C9 125.23(19) .
C7 Fe1 C5 106.95(19) .
C3 Fe1 C5 68.7(2) .
C8 Fe1 C5 120.9(2) .
C4 Fe1 C5 40.76(19) .
C2 Fe1 C5 67.69(18) .
C9 Fe1 C5 157.0(2) .
C7 Fe1 C10 67.96(18) .
C3 Fe1 C10 123.03(19) .
C8 Fe1 C10 68.86(19) .
C4 Fe1 C10 158.03(19) .
C2 Fe1 C10 109.34(18) .
C9 Fe1 C10 40.66(19) .
C5 Fe1 C10 160.39(19) .
C7 Fe1 C6 41.30(17) .
C3 Fe1 C6 158.37(19) .
C8 Fe1 C6 70.13(18) .
C4 Fe1 C6 160.08(19) .
C2 Fe1 C6 122.14(17) .
C9 Fe1 C6 68.40(19) .
C5 Fe1 C6 123.81(19) .
C10 Fe1 C6 39.95(17) .
C7 Fe1 C1 120.91(17) .
C3 Fe1 C1 69.89(17) .
C8 Fe1 C1 156.17(18) .
C4 Fe1 C1 68.25(18) .
C2 Fe1 C1 41.10(16) .
C9 Fe1 C1 162.3(2) .
C5 Fe1 C1 39.56(18) .
C10 Fe1 C1 125.40(18) .
C6 Fe1 C1 107.59(17) .
C5 C1 C2 106.1(4) .
C5 C1 Pd1 139.8(4) .
C2 C1 Pd1 113.8(3) .
C5 C1 Fe1 69.1(3) .
C2 C1 Fe1 67.3(2) .
Pd1 C1 Fe1 121.9(2) .
C1 C2 C3 108.7(4) .
C1 C2 C11 113.1(4) .
C3 C2 C11 138.0(4) .
C1 C2 Fe1 71.6(3) .
C3 C2 Fe1 68.5(3) .
C11 C2 Fe1 120.9(3) .
C4 C3 C2 106.6(4) .
C4 C3 Fe1 70.3(3) .
C2 C3 Fe1 69.6(2) .
C4 C3 H3 126.7 .
C2 C3 H3 126.7 .
Fe1 C3 H3 125.0 .
C3 C4 C5 109.1(4) .
C3 C4 Fe1 69.3(3) .
C5 C4 Fe1 70.9(3) .
C3 C4 H4 125.4 .
C5 C4 H4 125.4 .
Fe1 C4 H4 126.0 .
C1 C5 C4 109.5(4) .
C1 C5 Fe1 71.3(3) .
C4 C5 Fe1 68.4(3) .
C1 C5 H5 125.3 .
C4 C5 H5 125.3 .
Fe1 C5 H5 126.6 .
C10 C6 C7 105.7(4) .
C10 C6 Pd2 139.0(4) .
C7 C6 Pd2 115.2(3) .
C10 C6 Fe1 69.4(2) .
C7 C6 Fe1 67.0(2) .
Pd2 C6 Fe1 124.0(2) .
C8 C7 C14 138.6(4) .
C8 C7 C6 109.5(4) .
C14 C7 C6 111.8(4) .
C8 C7 Fe1 69.3(3) .
C14 C7 Fe1 122.2(3) .
C6 C7 Fe1 71.7(2) .
C9 C8 C7 106.5(4) .
C9 C8 Fe1 71.0(3) .
C7 C8 Fe1 68.9(3) .
C9 C8 H8 126.7 .
C7 C8 H8 126.7 .
Fe1 C8 H8 124.9 .
C8 C9 C10 108.8(4) .
C8 C9 Fe1 68.5(3) .
C10 C9 Fe1 70.1(3) .
C8 C9 H9 125.6 .
C10 C9 H9 125.6 .
Fe1 C9 H9 127.4 .
C6 C10 C9 109.4(4) .
C6 C10 Fe1 70.6(3) .
C9 C10 Fe1 69.2(3) .
C6 C10 H10 125.3 .
C9 C10 H10 125.3 .
Fe1 C10 H10 126.4 .
C11 N1 C12 111.5(4) .
C11 N1 Pd1 118.3(3) .
C12 N1 Pd1 129.8(3) .
C11 N2 C13 107.0(3) .
C11 N2 S1 120.7(3) .
C13 N2 S1 116.2(3) .
N1 C11 N2 114.3(4) .
N1 C11 C2 114.1(4) .
N2 C11 C2 131.6(4) .
N1 C12 C24 115.1(4) .
N1 C12 C13 104.0(3) .
C24 C12 C13 112.7(4) .
N1 C12 H12 108.3 .
C24 C12 H12 108.3 .
C13 C12 H12 108.3 .
C30 C13 N2 113.7(4) .
C30 C13 C12 111.2(4) .
N2 C13 C12 103.1(3) .
C30 C13 H13 109.5 .
N2 C13 H13 109.5 .
C12 C13 H13 109.5 .
C14 N3 C15 112.4(4) .
C14 N3 Pd2 118.1(3) .
C15 N3 Pd2 129.3(3) .
C14 N4 C16 108.7(3) .
C14 N4 S2 122.7(3) .
C16 N4 S2 119.0(3) .
N3 C14 N4 111.8(4) .
N3 C14 C7 114.9(4) .
N4 C14 C7 133.3(4) .
N3 C15 C43 112.9(4) .
N3 C15 C16 104.1(3) .
C43 C15 C16 112.8(4) .
N3 C15 H15 109.0 .
C43 C15 H15 109.0 .
C16 C15 H15 109.0 .
N4 C16 C49 114.2(4) .
N4 C16 C15 102.8(3) .
C49 C16 C15 111.8(4) .
N4 C16 H16 109.3 .
C49 C16 H16 109.3 .
C15 C16 H16 109.3 .
O2 S1 O1 120.9(2) .
O2 S1 N2 105.2(2) .
O1 S1 N2 106.71(19) .
O2 S1 C17 109.2(2) .
O1 S1 C17 108.5(2) .
N2 S1 C17 105.13(19) .
C22 C17 C18 120.6(5) .
C22 C17 S1 120.1(4) .
C18 C17 S1 119.3(4) .
C19 C18 C17 119.7(5) .
C19 C18 H18 120.2 .
C17 C18 H18 120.2 .
C18 C19 C20 120.4(6) .
C18 C19 H19 119.8 .
C20 C19 H19 119.8 .
C19 C20 C21 119.0(5) .
C19 C20 C23 119.5(6) .
C21 C20 C23 121.5(5) .
C20 C21 C22 121.6(5) .
C20 C21 H21 119.2 .
C22 C21 H21 119.2 .
C17 C22 C21 118.8(5) .
C17 C22 H22 120.6 .
C21 C22 H22 120.6 .
C20 C23 H23A 109.5 .
C20 C23 H23B 109.5 .
H23A C23 H23B 109.5 .
C20 C23 H23C 109.5 .
H23A C23 H23C 109.5 .
H23B C23 H23C 109.5 .
C25 C24 C29 117.7(4) .
C25 C24 C12 120.3(4) .
C29 C24 C12 122.0(4) .
C26 C25 C24 121.2(5) .
C26 C25 H25 119.4 .
C24 C25 H25 119.4 .
C25 C26 C27 120.4(5) .
C25 C26 H26 119.8 .
C27 C26 H26 119.8 .
C26 C27 C28 119.8(5) .
C26 C27 H27 120.1 .
C28 C27 H27 120.1 .
C27 C28 C29 119.6(5) .
C27 C28 H28 120.2 .
C29 C28 H28 120.2 .
C28 C29 C24 121.3(4) .
C28 C29 H29 119.3 .
C24 C29 H29 119.3 .
C31 C30 C35 118.2(5) .
C31 C30 C13 123.6(5) .
C35 C30 C13 117.5(5) .
C30 C31 C32 121.2(5) .
C30 C31 H31 119.4 .
C32 C31 H31 119.4 .
C33 C32 C31 120.0(5) .
C33 C32 H32 120.0 .
C31 C32 H32 120.0 .
C34 C33 C32 119.9(5) .
C34 C33 H33 120.0 .
C32 C33 H33 120.0 .
C33 C34 C35 120.1(6) .
C33 C34 H34 119.9 .
C35 C34 H34 119.9 .
C34 C35 C30 120.5(5) .
C34 C35 H35 119.8 .
C30 C35 H35 119.8 .
O3 S2 O4 121.3(2) .
O3 S2 N4 106.7(2) .
O4 S2 N4 104.4(2) .
O3 S2 C36 108.5(2) .
O4 S2 C36 109.4(2) .
N4 S2 C36 105.3(2) .
C37 C36 C41 119.2(5) .
C37 C36 S2 119.9(4) .
C41 C36 S2 120.7(4) .
C38 C37 C36 119.6(5) .
C38 C37 H37 120.2 .
C36 C37 H37 120.2 .
C37 C38 C39 121.3(5) .
C37 C38 H38 119.4 .
C39 C38 H38 119.4 .
C40 C39 C38 118.6(5) .
C40 C39 C42 121.1(5) .
C38 C39 C42 120.2(5) .
C41 C40 C39 120.9(5) .
C41 C40 H40 119.5 .
C39 C40 H40 119.5 .
C40 C41 C36 120.2(5) .
C40 C41 H41 119.9 .
C36 C41 H41 119.9 .
C39 C42 H42A 109.5 .
C39 C42 H42B 109.5 .
H42A C42 H42B 109.5 .
C39 C42 H42C 109.5 .
H42A C42 H42C 109.5 .
H42B C42 H42C 109.5 .
C44 C43 C48 119.5(4) .
C44 C43 C15 120.0(4) .
C48 C43 C15 120.3(4) .
C43 C44 C45 120.1(5) .
C43 C44 H44 119.9 .
C45 C44 H44 119.9 .
C46 C45 C44 120.3(5) .
C46 C45 H45 119.8 .
C44 C45 H45 119.8 .
C45 C46 C47 120.0(5) .
C45 C46 H46 120.0 .
C47 C46 H46 120.0 .
C46 C47 C48 120.4(5) .
C46 C47 H47 119.8 .
C48 C47 H47 119.8 .
C47 C48 C43 119.6(4) .
C47 C48 H48 120.2 .
C43 C48 H48 120.2 .
C50 C49 C54 119.8(4) .
C50 C49 C16 122.9(4) .
C54 C49 C16 116.9(4) .
C49 C50 C51 119.7(4) .
C49 C50 H50 120.1 .
C51 C50 H50 120.1 .
C52 C51 C50 120.4(5) .
C52 C51 H51 119.8 .
C50 C51 H51 119.8 .
C51 C52 C53 120.0(5) .
C51 C52 H52 120.0 .
C53 C52 H52 120.0 .
C52 C53 C54 119.6(5) .
C52 C53 H53 120.2 .
C54 C53 H53 120.2 .
C49 C54 C53 120.5(4) .
C49 C54 H54 119.7 .
C53 C54 H54 119.7 .
C2S C1S H1S1 109.5 .
C2S C1S H1S2 109.5 .
H1S1 C1S H1S2 109.5 .
C2S C1S H1S3 109.5 .
H1S1 C1S H1S3 109.5 .
H1S2 C1S H1S3 109.5 .
C1S C2S C3S 125.8(11) .
C1S C2S H2S1 105.9 .
C3S C2S H2S1 105.9 .
C1S C2S H2S2 105.9 .
C3S C2S H2S2 105.9 .
H2S1 C2S H2S2 106.2 .
C2S C3S C2S 108.5(14) 2_665
C2S C3S H3S1 110.0 2_665
C2S C3S H3S1 110.0 .
C2S C3S H3S2 110.0 2_665
C2S C3S H3S2 110.0 .
H3S1 C3S H3S2 108.4 .

loop_
_geom_bond_atom_site_label_1
_geom_bond_atom_site_label_2
_geom_bond_distance
_geom_bond_site_symmetry_2
Pd1 C1 1.964(4) .
Pd1 N1 1.994(4) .
Pd1 O1X 2.009(3) .
Pd1 O2X 2.049(3) .
Pd2 C6 1.962(4) .
Pd2 N3 1.996(4) .
Pd2 O2Y 2.019(3) .
Pd2 O1Y 2.059(3) .
O1X C2X 1.273(5) .
C1X C2X 1.510(6) .
C1X H1X1 0.9800 .
C1X H1X2 0.9800 .
C1X H1X3 0.9800 .
O2X C4X 1.265(5) .
C2X C3X 1.407(6) .
C3X C4X 1.399(7) .
C3X H3X 0.9500 .
C4X C5X 1.513(7) .
C5X H5X1 0.9800 .
C5X H5X2 0.9800 .
C5X H5X3 0.9800 .
O1Y C2Y 1.267(5) .
C1Y C2Y 1.511(6) .
C1Y H1Y1 0.9800 .
C1Y H1Y2 0.9800 .
C1Y H1Y3 0.9800 .
C2Y C3Y 1.388(7) .
O2Y C4Y 1.275(5) .
C3Y C4Y 1.391(7) .
C3Y H3Y 0.9500 .
C4Y C5Y 1.513(7) .
C5Y H5Y1 0.9800 .
C5Y H5Y2 0.9800 .
C5Y H5Y3 0.9800 .
Fe1 C7 2.020(4) .
Fe1 C3 2.019(4) .
Fe1 C8 2.024(5) .
Fe1 C4 2.032(4) .
Fe1 C2 2.035(5) .
Fe1 C9 2.056(5) .
Fe1 C5 2.065(5) .
Fe1 C10 2.068(5) .
Fe1 C6 2.083(4) .
Fe1 C1 2.093(4) .
C1 C5 1.407(7) .
C1 C2 1.450(6) .
C2 C3 1.451(6) .
C2 C11 1.459(6) .
C3 C4 1.401(7) .
C3 H3 0.9500 .
C4 C5 1.427(7) .
C4 H4 0.9500 .
C5 H5 0.9500 .
C6 C10 1.418(6) .
C6 C7 1.448(6) .
C7 C8 1.442(6) .
C7 C14 1.443(6) .
C8 C9 1.412(7) .
C8 H8 0.9500 .
C9 C10 1.433(7) .
C9 H9 0.9500 .
C10 H10 0.9500 .
N1 C11 1.301(5) .
N1 C12 1.453(5) .
N2 C11 1.396(6) .
N2 C13 1.504(6) .
N2 S1 1.680(3) .
C12 C24 1.509(6) .
C12 C13 1.574(6) .
C12 H12 1.0000 .
C13 C30 1.500(6) .
C13 H13 1.0000 .
N3 C14 1.306(5) .
N3 C15 1.459(5) .
N4 C14 1.406(6) .
N4 C16 1.495(5) .
N4 S2 1.682(4) .
C15 C43 1.513(6) .
C15 C16 1.556(6) .
C15 H15 1.0000 .
C16 C49 1.520(6) .
C16 H16 1.0000 .
S1 O2 1.422(4) .
S1 O1 1.425(4) .
S1 C17 1.755(5) .
C17 C22 1.375(7) .
C17 C18 1.400(7) .
C18 C19 1.382(7) .
C18 H18 0.9500 .
C19 C20 1.385(8) .
C19 H19 0.9500 .
C20 C21 1.385(8) .
C20 C23 1.530(7) .
C21 C22 1.388(7) .
C21 H21 0.9500 .
C22 H22 0.9500 .
C23 H23A 0.9800 .
C23 H23B 0.9800 .
C23 H23C 0.9800 .
C24 C25 1.387(7) .
C24 C29 1.387(6) .
C25 C26 1.372(7) .
C25 H25 0.9500 .
C26 C27 1.372(8) .
C26 H26 0.9500 .
C27 C28 1.378(7) .
C27 H27 0.9500 .
C28 C29 1.384(6) .
C28 H28 0.9500 .
C29 H29 0.9500 .
C30 C31 1.371(7) .
C30 C35 1.409(7) .
C31 C32 1.401(7) .
C31 H31 0.9500 .
C32 C33 1.381(7) .
C32 H32 0.9500 .
C33 C34 1.374(8) .
C33 H33 0.9500 .
C34 C35 1.396(7) .
C34 H34 0.9500 .
C35 H35 0.9500 .
S2 O3 1.423(3) .
S2 O4 1.432(4) .
S2 C36 1.749(5) .
C36 C37 1.387(6) .
C36 C41 1.395(7) .
C37 C38 1.380(7) .
C37 H37 0.9500 .
C38 C39 1.386(8) .
C38 H38 0.9500 .
C39 C40 1.380(8) .
C39 C42 1.505(7) .
C40 C41 1.373(7) .
C40 H40 0.9500 .
C41 H41 0.9500 .
C42 H42A 0.9800 .
C42 H42B 0.9800 .
C42 H42C 0.9800 .
C43 C44 1.382(6) .
C43 C48 1.392(6) .
C44 C45 1.383(7) .
C44 H44 0.9500 .
C45 C46 1.373(7) .
C45 H45 0.9500 .
C46 C47 1.375(7) .
C46 H46 0.9500 .
C47 C48 1.385(6) .
C47 H47 0.9500 .
C48 H48 0.9500 .
C49 C50 1.376(6) .
C49 C54 1.384(6) .
C50 C51 1.396(7) .
C50 H50 0.9500 .
C51 C52 1.379(7) .
C51 H51 0.9500 .
C52 C53 1.382(6) .
C52 H52 0.9500 .
C53 C54 1.390(6) .
C53 H53 0.9500 .
C54 H54 0.9500 .
C1S C2S 1.524(7) .
C1S H1S1 0.9800 .
C1S H1S2 0.9800 .
C1S H1S3 0.9800 .
C2S C3S 1.509(7) .
C2S H2S1 0.9900 .
C2S H2S2 0.9900 .
C3S C2S 1.509(7) 2_665
C3S H3S1 0.9900 .
C3S H3S2 0.9900 .

loop_
_geom_torsion_atom_site_label_1
_geom_torsion_atom_site_label_2
_geom_torsion_atom_site_label_3
_geom_torsion_atom_site_label_4
_geom_torsion
_geom_torsion_site_symmetry_4
C1 Pd1 O1X C2X -169.0(3) .
N1 Pd1 O1X C2X -129.7(11) .
O2X Pd1 O1X C2X 9.6(3) .
C1 Pd1 O2X C4X 161.3(10) .
N1 Pd1 O2X C4X 167.0(4) .
O1X Pd1 O2X C4X -8.5(4) .
Pd1 O1X C2X C3X -7.4(6) .
Pd1 O1X C2X C1X 173.2(3) .
O1X C2X C3X C4X 0.4(8) .
C1X C2X C3X C4X 179.8(4) .
Pd1 O2X C4X C3X 4.9(7) .
Pd1 O2X C4X C5X -175.4(3) .
C2X C3X C4X O2X 1.0(8) .
C2X C3X C4X C5X -178.7(5) .
C6 Pd2 O1Y C2Y 177.6(10) .
N3 Pd2 O1Y C2Y 172.8(4) .
O2Y Pd2 O1Y C2Y -4.4(4) .
Pd2 O1Y C2Y C3Y -0.5(7) .
Pd2 O1Y C2Y C1Y 179.6(3) .
C6 Pd2 O2Y C4Y -173.5(3) .
N3 Pd2 O2Y C4Y -144.2(12) .
O1Y Pd2 O2Y C4Y 6.8(3) .
O1Y C2Y C3Y C4Y 5.6(8) .
C1Y C2Y C3Y C4Y -174.6(5) .
Pd2 O2Y C4Y C3Y -4.7(7) .
Pd2 O2Y C4Y C5Y 176.1(3) .
C2Y C3Y C4Y O2Y -2.5(9) .
C2Y C3Y C4Y C5Y 176.6(5) .
N1 Pd1 C1 C5 173.9(5) .
O1X Pd1 C1 C5 -10.5(5) .
O2X Pd1 C1 C5 180(16) .
N1 Pd1 C1 C2 1.7(3) .
O1X Pd1 C1 C2 177.3(3) .
O2X Pd1 C1 C2 7.5(13) .
N1 Pd1 C1 Fe1 78.9(2) .
O1X Pd1 C1 Fe1 -105.5(2) .
O2X Pd1 C1 Fe1 84.7(11) .
C7 Fe1 C1 C5 -79.0(3) .
C3 Fe1 C1 C5 80.5(3) .
C8 Fe1 C1 C5 -41.7(5) .
C4 Fe1 C1 C5 37.1(3) .
C2 Fe1 C1 C5 118.7(4) .
C9 Fe1 C1 C5 163.9(6) .
C10 Fe1 C1 C5 -162.6(3) .
C6 Fe1 C1 C5 -122.2(3) .
C7 Fe1 C1 C2 162.3(2) .
C3 Fe1 C1 C2 -38.2(3) .
C8 Fe1 C1 C2 -160.4(4) .
C4 Fe1 C1 C2 -81.6(3) .
C9 Fe1 C1 C2 45.1(7) .
C5 Fe1 C1 C2 -118.7(4) .
C10 Fe1 C1 C2 78.6(3) .
C6 Fe1 C1 C2 119.1(3) .
C7 Fe1 C1 Pd1 57.5(3) .
C3 Fe1 C1 Pd1 -143.0(3) .
C8 Fe1 C1 Pd1 94.8(5) .
C4 Fe1 C1 Pd1 173.6(3) .
C2 Fe1 C1 Pd1 -104.8(4) .
C9 Fe1 C1 Pd1 -59.7(7) .
C5 Fe1 C1 Pd1 136.5(4) .
C10 Fe1 C1 Pd1 -26.1(3) .
C6 Fe1 C1 Pd1 14.3(3) .
C5 C1 C2 C3 0.1(5) .
Pd1 C1 C2 C3 174.8(3) .
Fe1 C1 C2 C3 58.6(3) .
C5 C1 C2 C11 -175.1(4) .
Pd1 C1 C2 C11 -0.3(5) .
Fe1 C1 C2 C11 -116.6(3) .
C5 C1 C2 Fe1 -58.5(3) .
Pd1 C1 C2 Fe1 116.2(3) .
C7 Fe1 C2 C1 -43.2(6) .
C3 Fe1 C2 C1 119.6(4) .
C8 Fe1 C2 C1 156.7(5) .
C4 Fe1 C2 C1 81.2(3) .
C9 Fe1 C2 C1 -164.7(3) .
C5 Fe1 C2 C1 37.1(3) .
C10 Fe1 C2 C1 -122.1(3) .
C6 Fe1 C2 C1 -79.8(3) .
C7 Fe1 C2 C3 -162.8(4) .
C8 Fe1 C2 C3 37.1(7) .
C4 Fe1 C2 C3 -38.4(3) .
C9 Fe1 C2 C3 75.7(3) .
C5 Fe1 C2 C3 -82.5(3) .
C10 Fe1 C2 C3 118.3(3) .
C6 Fe1 C2 C3 160.6(3) .
C1 Fe1 C2 C3 -119.6(4) .
C7 Fe1 C2 C11 63.2(6) .
C3 Fe1 C2 C11 -134.0(5) .
C8 Fe1 C2 C11 -96.9(6) .
C4 Fe1 C2 C11 -172.4(4) .
C9 Fe1 C2 C11 -58.3(4) .
C5 Fe1 C2 C11 143.5(4) .
C10 Fe1 C2 C11 -15.8(4) .
C6 Fe1 C2 C11 26.6(4) .
C1 Fe1 C2 C11 106.4(4) .
C1 C2 C3 C4 0.3(5) .
C11 C2 C3 C4 173.7(5) .
Fe1 C2 C3 C4 60.9(3) .
C1 C2 C3 Fe1 -60.6(3) .
C11 C2 C3 Fe1 112.8(5) .
C7 Fe1 C3 C4 44.7(6) .
C8 Fe1 C3 C4 76.8(3) .
C2 Fe1 C3 C4 -117.2(4) .
C9 Fe1 C3 C4 118.7(3) .
C5 Fe1 C3 C4 -37.3(3) .
C10 Fe1 C3 C4 160.5(3) .
C6 Fe1 C3 C4 -166.8(5) .
C1 Fe1 C3 C4 -79.7(3) .
C7 Fe1 C3 C2 161.9(5) .
C8 Fe1 C3 C2 -166.0(3) .
C4 Fe1 C3 C2 117.2(4) .
C9 Fe1 C3 C2 -124.1(3) .
C5 Fe1 C3 C2 79.9(3) .
C10 Fe1 C3 C2 -82.4(3) .
C6 Fe1 C3 C2 -49.6(6) .
C1 Fe1 C3 C2 37.5(3) .
C2 C3 C4 C5 -0.6(5) .
Fe1 C3 C4 C5 59.8(3) .
C2 C3 C4 Fe1 -60.5(3) .
C7 Fe1 C4 C3 -162.2(3) .
C8 Fe1 C4 C3 -120.2(3) .
C2 Fe1 C4 C3 39.7(3) .
C9 Fe1 C4 C3 -79.3(3) .
C5 Fe1 C4 C3 120.2(4) .
C10 Fe1 C4 C3 -48.6(6) .
C6 Fe1 C4 C3 165.7(5) .
C1 Fe1 C4 C3 84.1(3) .
C7 Fe1 C4 C5 77.6(3) .
C3 Fe1 C4 C5 -120.2(4) .
C8 Fe1 C4 C5 119.7(3) .
C2 Fe1 C4 C5 -80.4(3) .
C9 Fe1 C4 C5 160.5(3) .
C10 Fe1 C4 C5 -168.8(5) .
C6 Fe1 C4 C5 45.5(7) .
C1 Fe1 C4 C5 -36.1(3) .
C2 C1 C5 C4 -0.5(5) .
Pd1 C1 C5 C4 -173.0(4) .
Fe1 C1 C5 C4 -57.8(3) .
C2 C1 C5 Fe1 57.3(3) .
Pd1 C1 C5 Fe1 -115.2(5) .
C3 C4 C5 C1 0.7(5) .
Fe1 C4 C5 C1 59.6(3) .
C3 C4 C5 Fe1 -58.9(3) .
C7 Fe1 C5 C1 118.3(3) .
C3 Fe1 C5 C1 -83.9(3) .
C8 Fe1 C5 C1 161.8(2) .
C4 Fe1 C5 C1 -120.9(4) .
C2 Fe1 C5 C1 -38.5(2) .
C9 Fe1 C5 C1 -167.5(5) .
C10 Fe1 C5 C1 46.6(7) .
C6 Fe1 C5 C1 76.1(3) .
C7 Fe1 C5 C4 -120.8(3) .
C3 Fe1 C5 C4 37.0(3) .
C8 Fe1 C5 C4 -77.4(3) .
C2 Fe1 C5 C4 82.3(3) .
C9 Fe1 C5 C4 -46.6(6) .
C10 Fe1 C5 C4 167.4(5) .
C6 Fe1 C5 C4 -163.0(3) .
C1 Fe1 C5 C4 120.9(4) .
N3 Pd2 C6 C10 177.9(5) .
O2Y Pd2 C6 C10 -5.0(5) .
O1Y Pd2 C6 C10 173.0(8) .
N3 Pd2 C6 C7 2.3(3) .
O2Y Pd2 C6 C7 179.4(3) .
O1Y Pd2 C6 C7 -2.6(13) .
N3 Pd2 C6 Fe1 80.5(3) .
O2Y Pd2 C6 Fe1 -102.4(3) .
O1Y Pd2 C6 Fe1 75.6(12) .
C7 Fe1 C6 C10 118.3(4) .
C3 Fe1 C6 C10 -44.9(6) .
C8 Fe1 C6 C10 80.5(3) .
C4 Fe1 C6 C10 160.8(5) .
C2 Fe1 C6 C10 -81.9(3) .
C9 Fe1 C6 C10 37.1(3) .
C5 Fe1 C6 C10 -165.1(3) .
C1 Fe1 C6 C10 -124.6(3) .
C3 Fe1 C6 C7 -163.2(5) .
C8 Fe1 C6 C7 -37.8(3) .
C4 Fe1 C6 C7 42.6(6) .
C2 Fe1 C6 C7 159.8(2) .
C9 Fe1 C6 C7 -81.2(3) .
C5 Fe1 C6 C7 76.7(3) .
C10 Fe1 C6 C7 -118.3(4) .
C1 Fe1 C6 C7 117.1(3) .
C7 Fe1 C6 Pd2 -105.8(4) .
C3 Fe1 C6 Pd2 91.0(6) .
C8 Fe1 C6 Pd2 -143.6(3) .
C4 Fe1 C6 Pd2 -63.2(6) .
C2 Fe1 C6 Pd2 54.1(3) .
C9 Fe1 C6 Pd2 173.0(3) .
C5 Fe1 C6 Pd2 -29.1(4) .
C10 Fe1 C6 Pd2 135.9(4) .
C1 Fe1 C6 Pd2 11.3(3) .
C10 C6 C7 C8 0.2(5) .
Pd2 C6 C7 C8 177.3(3) .
Fe1 C6 C7 C8 59.2(3) .
C10 C6 C7 C14 -177.2(4) .
Pd2 C6 C7 C14 -0.1(5) .
Fe1 C6 C7 C14 -118.2(4) .
C10 C6 C7 Fe1 -58.9(3) .
Pd2 C6 C7 Fe1 118.1(3) .
C3 Fe1 C7 C8 42.9(6) .
C4 Fe1 C7 C8 75.8(3) .
C2 Fe1 C7 C8 -169.9(4) .
C9 Fe1 C7 C8 -38.5(3) .
C5 Fe1 C7 C8 117.6(3) .
C10 Fe1 C7 C8 -82.5(3) .
C6 Fe1 C7 C8 -120.1(4) .
C1 Fe1 C7 C8 158.4(3) .
C3 Fe1 C7 C14 -92.3(6) .
C8 Fe1 C7 C14 -135.2(5) .
C4 Fe1 C7 C14 -59.4(4) .
C2 Fe1 C7 C14 54.9(7) .
C9 Fe1 C7 C14 -173.7(4) .
C5 Fe1 C7 C14 -17.6(4) .
C10 Fe1 C7 C14 142.3(4) .
C6 Fe1 C7 C14 104.7(4) .
C1 Fe1 C7 C14 23.2(4) .
C3 Fe1 C7 C6 163.0(5) .
C8 Fe1 C7 C6 120.1(4) .
C4 Fe1 C7 C6 -164.1(3) .
C2 Fe1 C7 C6 -49.9(6) .
C9 Fe1 C7 C6 81.6(3) .
C5 Fe1 C7 C6 -122.3(3) .
C10 Fe1 C7 C6 37.6(3) .
C1 Fe1 C7 C6 -81.5(3) .
C14 C7 C8 C9 177.1(5) .
C6 C7 C8 C9 0.8(5) .
Fe1 C7 C8 C9 61.4(3) .
C14 C7 C8 Fe1 115.7(6) .
C6 C7 C8 Fe1 -60.7(3) .
C7 Fe1 C8 C9 -117.1(4) .
C3 Fe1 C8 C9 79.8(3) .
C4 Fe1 C8 C9 120.7(3) .
C2 Fe1 C8 C9 51.7(7) .
C5 Fe1 C8 C9 162.1(3) .
C10 Fe1 C8 C9 -36.9(3) .
C6 Fe1 C8 C9 -79.7(3) .
C1 Fe1 C8 C9 -168.3(4) .
C3 Fe1 C8 C7 -163.2(3) .
C4 Fe1 C8 C7 -122.2(3) .
C2 Fe1 C8 C7 168.8(5) .
C9 Fe1 C8 C7 117.1(4) .
C5 Fe1 C8 C7 -80.8(3) .
C10 Fe1 C8 C7 80.2(3) .
C6 Fe1 C8 C7 37.4(3) .
C1 Fe1 C8 C7 -51.3(6) .
C7 C8 C9 C10 -1.5(5) .
Fe1 C8 C9 C10 58.6(3) .
C7 C8 C9 Fe1 -60.1(3) .
C7 Fe1 C9 C8 39.7(3) .
C3 Fe1 C9 C8 -118.1(3) .
C4 Fe1 C9 C8 -76.3(3) .
C2 Fe1 C9 C8 -160.8(3) .
C5 Fe1 C9 C8 -42.5(6) .
C10 Fe1 C9 C8 120.7(4) .
C6 Fe1 C9 C8 84.3(3) .
C1 Fe1 C9 C8 164.4(5) .
C7 Fe1 C9 C10 -81.0(3) .
C3 Fe1 C9 C10 121.1(3) .
C8 Fe1 C9 C10 -120.7(4) .
C4 Fe1 C9 C10 163.0(3) .
C2 Fe1 C9 C10 78.5(3) .
C5 Fe1 C9 C10 -163.2(5) .
C6 Fe1 C9 C10 -36.4(3) .
C1 Fe1 C9 C10 43.7(7) .
C7 C6 C10 C9 -1.1(5) .
Pd2 C6 C10 C9 -177.1(4) .
Fe1 C6 C10 C9 -58.5(3) .
C7 C6 C10 Fe1 57.4(3) .
Pd2 C6 C10 Fe1 -118.5(5) .
C8 C9 C10 C6 1.7(5) .
Fe1 C9 C10 C6 59.3(3) .
C8 C9 C10 Fe1 -57.7(3) .
C7 Fe1 C10 C6 -38.8(3) .
C3 Fe1 C10 C6 161.9(3) .
C8 Fe1 C10 C6 -83.9(3) .
C4 Fe1 C10 C6 -162.6(5) .
C2 Fe1 C10 C6 117.3(3) .
C9 Fe1 C10 C6 -120.7(4) .
C5 Fe1 C10 C6 39.7(7) .
C1 Fe1 C10 C6 74.3(3) .
C7 Fe1 C10 C9 81.9(3) .
C3 Fe1 C10 C9 -77.4(3) .
C8 Fe1 C10 C9 36.7(3) .
C4 Fe1 C10 C9 -41.9(6) .
C2 Fe1 C10 C9 -122.0(3) .
C5 Fe1 C10 C9 160.4(5) .
C6 Fe1 C10 C9 120.7(4) .
C1 Fe1 C10 C9 -165.1(3) .
C1 Pd1 N1 C11 -3.2(3) .
O1X Pd1 N1 C11 -43.0(13) .
O2X Pd1 N1 C11 177.6(3) .
C1 Pd1 N1 C12 -175.3(4) .
O1X Pd1 N1 C12 144.9(10) .
O2X Pd1 N1 C12 5.5(4) .
C12 N1 C11 N2 -2.1(5) .
Pd1 N1 C11 N2 -175.6(3) .
C12 N1 C11 C2 177.3(3) .
Pd1 N1 C11 C2 3.8(5) .
C13 N2 C11 N1 3.7(5) .
S1 N2 C11 N1 -132.2(3) .
C13 N2 C11 C2 -175.5(4) .
S1 N2 C11 C2 48.5(6) .
C1 C2 C11 N1 -2.2(5) .
C3 C2 C11 N1 -175.3(5) .
Fe1 C2 C11 N1 -83.9(4) .
C1 C2 C11 N2 177.1(4) .
C3 C2 C11 N2 3.9(9) .
Fe1 C2 C11 N2 95.4(5) .
C11 N1 C12 C24 123.4(4) .
Pd1 N1 C12 C24 -64.1(5) .
C11 N1 C12 C13 -0.4(5) .
Pd1 N1 C12 C13 172.1(3) .
C11 N2 C13 C30 117.0(4) .
S1 N2 C13 C30 -104.8(4) .
C11 N2 C13 C12 -3.6(4) .
S1 N2 C13 C12 134.6(3) .
N1 C12 C13 C30 -119.8(4) .
C24 C12 C13 C30 114.9(4) .
N1 C12 C13 N2 2.4(4) .
C24 C12 C13 N2 -122.8(4) .
C6 Pd2 N3 C14 -4.6(3) .
O2Y Pd2 N3 C14 -34.3(15) .
O1Y Pd2 N3 C14 174.7(3) .
C6 Pd2 N3 C15 -179.7(4) .
O2Y Pd2 N3 C15 150.6(12) .
O1Y Pd2 N3 C15 -0.4(4) .
C15 N3 C14 N4 3.9(5) .
Pd2 N3 C14 N4 -172.0(3) .
C15 N3 C14 C7 -178.3(4) .
Pd2 N3 C14 C7 5.7(5) .
C16 N4 C14 N3 -1.0(5) .
S2 N4 C14 N3 -146.5(3) .
C16 N4 C14 C7 -178.2(4) .
S2 N4 C14 C7 36.3(7) .
C8 C7 C14 N3 -179.8(5) .
C6 C7 C14 N3 -3.5(5) .
Fe1 C7 C14 N3 -85.1(4) .
C8 C7 C14 N4 -2.7(9) .
C6 C7 C14 N4 173.6(4) .
Fe1 C7 C14 N4 92.1(6) .
C14 N3 C15 C43 117.7(4) .
Pd2 N3 C15 C43 -67.0(5) .
C14 N3 C15 C16 -4.9(5) .
Pd2 N3 C15 C16 170.4(3) .
C14 N4 C16 C49 119.3(4) .
S2 N4 C16 C49 -93.7(4) .
C14 N4 C16 C15 -2.0(4) .
S2 N4 C16 C15 145.0(3) .
N3 C15 C16 N4 3.9(4) .
C43 C15 C16 N4 -118.8(4) .
N3 C15 C16 C49 -119.0(4) .
C43 C15 C16 C49 118.3(4) .
C11 N2 S1 O2 171.7(3) .
C13 N2 S1 O2 39.6(4) .
C11 N2 S1 O1 -58.7(4) .
C13 N2 S1 O1 169.2(3) .
C11 N2 S1 C17 56.5(4) .
C13 N2 S1 C17 -75.7(4) .
O2 S1 C17 C22 -8.0(4) .
O1 S1 C17 C22 -141.7(4) .
N2 S1 C17 C22 104.4(4) .
O2 S1 C17 C18 171.2(4) .
O1 S1 C17 C18 37.5(4) .
N2 S1 C17 C18 -76.4(4) .
C22 C17 C18 C19 -0.3(7) .
S1 C17 C18 C19 -179.5(4) .
C17 C18 C19 C20 0.1(7) .
C18 C19 C20 C21 -0.3(8) .
C18 C19 C20 C23 178.9(5) .
C19 C20 C21 C22 0.8(8) .
C23 C20 C21 C22 -178.4(5) .
C18 C17 C22 C21 0.7(7) .
S1 C17 C22 C21 179.9(4) .
C20 C21 C22 C17 -1.0(7) .
N1 C12 C24 C25 142.2(4) .
C13 C12 C24 C25 -98.8(5) .
N1 C12 C24 C29 -41.2(6) .
C13 C12 C24 C29 77.9(5) .
C29 C24 C25 C26 -1.4(8) .
C12 C24 C25 C26 175.4(5) .
C24 C25 C26 C27 1.4(9) .
C25 C26 C27 C28 -0.4(8) .
C26 C27 C28 C29 -0.6(8) .
C27 C28 C29 C24 0.6(7) .
C25 C24 C29 C28 0.4(7) .
C12 C24 C29 C28 -176.3(4) .
N2 C13 C30 C31 -23.2(6) .
C12 C13 C30 C31 92.6(5) .
N2 C13 C30 C35 166.6(4) .
C12 C13 C30 C35 -77.6(5) .
C35 C30 C31 C32 0.0(7) .
C13 C30 C31 C32 -170.1(4) .
C30 C31 C32 C33 0.1(7) .
C31 C32 C33 C34 -0.2(8) .
C32 C33 C34 C35 0.3(8) .
C33 C34 C35 C30 -0.2(8) .
C31 C30 C35 C34 0.0(8) .
C13 C30 C35 C34 170.7(5) .
C14 N4 S2 O3 -59.0(4) .
C16 N4 S2 O3 158.8(3) .
C14 N4 S2 O4 171.4(4) .
C16 N4 S2 O4 29.2(4) .
C14 N4 S2 C36 56.2(4) .
C16 N4 S2 C36 -86.0(3) .
O3 S2 C36 C37 -160.2(4) .
O4 S2 C36 C37 -25.8(4) .
N4 S2 C36 C37 85.9(4) .
O3 S2 C36 C41 24.7(5) .
O4 S2 C36 C41 159.0(4) .
N4 S2 C36 C41 -89.3(4) .
C41 C36 C37 C38 1.7(7) .
S2 C36 C37 C38 -173.5(4) .
C36 C37 C38 C39 0.2(8) .
C37 C38 C39 C40 -2.4(8) .
C37 C38 C39 C42 176.1(5) .
C38 C39 C40 C41 2.7(8) .
C42 C39 C40 C41 -175.9(5) .
C39 C40 C41 C36 -0.8(8) .
C37 C36 C41 C40 -1.4(7) .
S2 C36 C41 C40 173.8(4) .
N3 C15 C43 C44 136.0(5) .
C16 C15 C43 C44 -106.4(5) .
N3 C15 C43 C48 -48.5(5) .
C16 C15 C43 C48 69.2(5) .
C48 C43 C44 C45 -0.2(8) .
C15 C43 C44 C45 175.4(5) .
C43 C44 C45 C46 -0.8(9) .
C44 C45 C46 C47 0.7(9) .
C45 C46 C47 C48 0.3(8) .
C46 C47 C48 C43 -1.2(7) .
C44 C43 C48 C47 1.2(7) .
C15 C43 C48 C47 -174.4(4) .
N4 C16 C49 C50 -16.1(6) .
C15 C16 C49 C50 100.1(5) .
N4 C16 C49 C54 171.0(4) .
C15 C16 C49 C54 -72.8(5) .
C54 C49 C50 C51 1.4(7) .
C16 C49 C50 C51 -171.3(4) .
C49 C50 C51 C52 -0.8(7) .
C50 C51 C52 C53 -0.2(8) .
C51 C52 C53 C54 0.5(8) .
C50 C49 C54 C53 -1.1(7) .
C16 C49 C54 C53 172.1(4) .
C52 C53 C54 C49 0.2(7) .
C1S C2S C3S C2S -13.4(9) 2_665
